data_2211005
loop_
_publ_author_name
'Youngme, Sujittra'
'Wannarit, Nanthawat'
'Chaichit, Narongsak'

_publ_section_title
;
 <i>N</i>-(1-Phenyl-1,2-dihydro-2-pyridyl)pyridin-2-amine
 tetraphenylborate
;
_journal_coeditor_code GG2005
_journal_issue 11
_journal_name_full 'Acta Crystallographica Section E'
_journal_page_first o5265
_journal_page_last o5267
_journal_paper_doi 10.1107/S1600536806043467
_journal_volume 62
_journal_year 2006
_chemical_formula_iupac 'C16 H14 N3 +, C24 H20 B -'
_chemical_formula_moiety 'C16 H14 N3 +, C24 H20 B -'
_chemical_formula_sum 'C40 H34 B N3'
_chemical_formula_weight 567.51
_chemical_melting_point 425
_chemical_name_systematic
;
N-(1-Phenyl-1,2-dihydro-2-pyridyl)pyridin-2-amine tetraphenylborate
;
_space_group_IT_number 14
_symmetry_cell_setting monoclinic
_symmetry_space_group_name_Hall '-P 2ybc'
_symmetry_space_group_name_H-M 'P 1 21/c 1'
_atom_sites_solution_hydrogens geom
_atom_sites_solution_primary direct
_atom_sites_solution_secondary difmap
_audit_creation_method SHELXL-97
_cell_angle_alpha 90.00
_cell_angle_beta 97.0960(10)
_cell_angle_gamma 90.00
_cell_formula_units_Z 4
_cell_length_a 9.0635(2)
_cell_length_b 16.77760(10)
_cell_length_c 20.8156(4)
_cell_measurement_reflns_used 22839
_cell_measurement_temperature 273(2)
_cell_measurement_theta_max 25.35
_cell_measurement_theta_min 1.56
_cell_volume 3141.05(9)
_computing_cell_refinement 'SAINT (Bruker, 2000)'
_computing_data_collection 'SMART (Bruker, 2000)'
_computing_data_reduction SAINT
_computing_molecular_graphics SHELXTL
_computing_publication_material SHELXTL
_computing_structure_refinement SHELXTL
_computing_structure_solution 'SHELXTL (Sheldrick, 2000b)'
_diffrn_ambient_temperature 273(2)
_diffrn_measured_fraction_theta_full 0.998
_diffrn_measured_fraction_theta_max 0.998
_diffrn_measurement_device_type
;
Siemens SMART CCD area-detector
;
_diffrn_measurement_method \w
_diffrn_radiation_monochromator graphite
_diffrn_radiation_source 'fine-focus sealed tube'
_diffrn_radiation_type MoK\a
_diffrn_radiation_wavelength 0.71073
_diffrn_reflns_av_R_equivalents 0.0245
_diffrn_reflns_av_sigmaI/netI 0.0318
_diffrn_reflns_limit_h_max 10
_diffrn_reflns_limit_h_min -10
_diffrn_reflns_limit_k_max 20
_diffrn_reflns_limit_k_min -20
_diffrn_reflns_limit_l_max 25
_diffrn_reflns_limit_l_min -21
_diffrn_reflns_number 16573
_diffrn_reflns_theta_full 25.35
_diffrn_reflns_theta_max 25.35
_diffrn_reflns_theta_min 1.56
_diffrn_standards_decay_% 0
_diffrn_standards_interval_count 0
_diffrn_standards_interval_time 0
_diffrn_standards_number 0
_exptl_absorpt_coefficient_mu 0.070
_exptl_absorpt_correction_T_max 0.983
_exptl_absorpt_correction_T_min 0.879
_exptl_absorpt_correction_type multi-scan
_exptl_absorpt_process_details '(SADABS; Sheldrick, 2000a)'
_exptl_crystal_colour yellow
_exptl_crystal_density_diffrn 1.20
_exptl_crystal_density_method 'not measured'
_exptl_crystal_description block
_exptl_crystal_F_000 1200
_exptl_crystal_size_max 0.50
_exptl_crystal_size_mid 0.35
_exptl_crystal_size_min 0.25
_refine_diff_density_max 0.150
_refine_diff_density_min -0.159
_refine_ls_extinction_method none
_refine_ls_goodness_of_fit_ref 1.072
_refine_ls_hydrogen_treatment mixed
_refine_ls_matrix_type full
_refine_ls_number_parameters 401
_refine_ls_number_reflns 5722
_refine_ls_number_restraints 1
_refine_ls_restrained_S_all 1.072
_refine_ls_R_factor_all 0.0747
_refine_ls_R_factor_gt 0.0493
_refine_ls_shift/su_max 0.000
_refine_ls_shift/su_mean 0.000
_refine_ls_structure_factor_coef Fsqd
_refine_ls_weighting_details 'calc w=1/[\s^2^(Fo^2^)+(0.0481P)^2^+0.729P] where P=(Fo^2^+2Fc^2^)/3'
_refine_ls_weighting_scheme calc
_refine_ls_wR_factor_gt 0.1106
_refine_ls_wR_factor_ref 0.1254
_reflns_number_gt 4154
_reflns_number_total 5722
_reflns_threshold_expression I>2\s(I)
_cod_data_source_file gg2005.cif
_cod_data_source_block I
_cod_original_sg_symbol_H-M 'P 21/c'
_cod_database_code 2211005
_cod_database_fobs_code 2211005

loop_
_symmetry_equiv_pos_as_xyz
'x, y, z'
'-x, y+1/2, -z+1/2'
'-x, -y, -z'
'x, -y-1/2, z-1/2'

loop_
_atom_site_type_symbol
_atom_site_label
_atom_site_fract_x
_atom_site_fract_y
_atom_site_fract_z
_atom_site_U_iso_or_equiv
_atom_site_adp_type
_atom_site_calc_flag
_atom_site_refinement_flags
_atom_site_occupancy
N N1 0.5855(2) 0.62758(12) 0.01106(9) 0.0844(6) Uani d . 1
N N2 0.5948(2) 0.70772(11) 0.10420(8) 0.0632(5) Uani d D 1
N N3 0.45317(16) 0.81534(9) 0.13029(7) 0.0513(4) Uani d . 1
C C1 0.6428(4) 0.56506(17) -0.01832(12) 0.1017(9) Uani d . 1
H H1 0.6002 0.5522 -0.0600 0.122 Uiso calc R 1
C C2 0.7581(3) 0.51946(15) 0.00860(12) 0.0932(8) Uani d . 1
H H2 0.7924 0.4768 -0.0140 0.112 Uiso calc R 1
C C3 0.8228(3) 0.53785(13) 0.06992(11) 0.0747(6) Uani d . 1
H H3 0.9029 0.5084 0.0895 0.090 Uiso calc R 1
C C4 0.7671(2) 0.60033(12) 0.10166(10) 0.0630(5) Uani d . 1
H H4 0.8074 0.6135 0.1436 0.076 Uiso calc R 1
C C5 0.6503(2) 0.64326(12) 0.07046(9) 0.0579(5) Uani d . 1
C C6 0.4899(2) 0.76300(12) 0.08464(8) 0.0541(5) Uani d . 1
C C7 0.4155(2) 0.77065(13) 0.02154(9) 0.0626(5) Uani d . 1
H H7 0.4388 0.7367 -0.0111 0.075 Uiso calc R 1
C C8 0.3096(2) 0.82764(14) 0.00823(10) 0.0668(6) Uani d . 1
H H8 0.2606 0.8320 -0.0336 0.080 Uiso calc R 1
C C9 0.2733(2) 0.87944(14) 0.05572(10) 0.0659(6) Uani d . 1
H H9 0.2003 0.9181 0.0463 0.079 Uiso calc R 1
C C10 0.3472(2) 0.87219(13) 0.11632(9) 0.0587(5) Uani d . 1
H H10 0.3248 0.9067 0.1488 0.070 Uiso calc R 1
C C11 0.5258(2) 0.81224(11) 0.19732(8) 0.0487(4) Uani d . 1
C C12 0.4532(2) 0.77526(11) 0.24313(9) 0.0533(5) Uani d . 1
H H12 0.3628 0.7497 0.2316 0.064 Uiso calc R 1
C C13 0.5176(2) 0.77678(12) 0.30685(9) 0.0622(5) Uani d . 1
H H13 0.4697 0.7527 0.3388 0.075 Uiso calc R 1
C C14 0.6524(3) 0.81377(12) 0.32314(10) 0.0651(6) Uani d . 1
H H14 0.6952 0.8144 0.3661 0.078 Uiso calc R 1
C C15 0.7242(2) 0.84976(13) 0.27660(10) 0.0649(6) Uani d . 1
H H15 0.8157 0.8742 0.2881 0.078 Uiso calc R 1
C C16 0.6611(2) 0.84983(12) 0.21276(10) 0.0588(5) Uani d . 1
H H16 0.7085 0.8746 0.1810 0.071 Uiso calc R 1
C C17 0.99158(19) 0.18285(10) 0.14014(8) 0.0443(4) Uani d . 1
C C18 0.9087(2) 0.25310(11) 0.13963(10) 0.0613(5) Uani d . 1
H H18 0.8453 0.2600 0.1711 0.074 Uiso calc R 1
C C19 0.9168(3) 0.31281(14) 0.09455(13) 0.0831(7) Uani d . 1
H H19 0.8598 0.3587 0.0962 0.100 Uiso calc R 1
C C20 1.0080(3) 0.30469(15) 0.04765(12) 0.0844(8) Uani d . 1
H H20 1.0145 0.3451 0.0176 0.101 Uiso calc R 1
C C21 1.0902(3) 0.23650(15) 0.04518(10) 0.0744(7) Uani d . 1
H H21 1.1518 0.2302 0.0130 0.089 Uiso calc R 1
C C22 1.0815(2) 0.17664(12) 0.09085(9) 0.0575(5) Uani d . 1
H H22 1.1379 0.1307 0.0883 0.069 Uiso calc R 1
C C23 0.85558(19) 0.04905(10) 0.14602(8) 0.0442(4) Uani d . 1
C C24 0.9056(2) -0.01031(13) 0.10741(9) 0.0634(5) Uani d . 1
H H24 1.0069 -0.0210 0.1111 0.076 Uiso calc R 1
C C26 0.6597(3) -0.04038(16) 0.05743(11) 0.0848(8) Uani d . 1
H H26 0.5952 -0.0696 0.0282 0.102 Uiso calc R 1
C C25 0.8097(3) -0.05447(14) 0.06333(10) 0.0825(7) Uani d . 1
H H25 0.8476 -0.0933 0.0380 0.099 Uiso calc R 1
C C27 0.6061(3) 0.01679(15) 0.09470(11) 0.0744(7) Uani d . 1
H H27 0.5043 0.0263 0.0911 0.089 Uiso calc R 1
C C28 0.7020(2) 0.06082(12) 0.13791(9) 0.0546(5) Uani d . 1
H H28 0.6624 0.0998 0.1625 0.065 Uiso calc R 1
C C29 0.90892(19) 0.13791(11) 0.25691(8) 0.0472(4) Uani d . 1
C C30 0.9645(2) 0.20690(13) 0.28954(10) 0.0662(6) Uani d . 1
H H30 1.0267 0.2404 0.2696 0.079 Uiso calc R 1
C C31 0.9292(3) 0.22670(19) 0.35098(13) 0.0928(9) Uani d . 1
H H31 0.9685 0.2727 0.3713 0.111 Uiso calc R 1
C C32 0.8378(3) 0.1791(2) 0.38134(12) 0.1045(12) Uani d . 1
H H32 0.8147 0.1924 0.4223 0.125 Uiso calc R 1
C C33 0.7802(3) 0.11162(19) 0.35108(11) 0.0864(8) Uani d . 1
H H33 0.7170 0.0791 0.3714 0.104 Uiso calc R 1
C C34 0.8156(2) 0.09122(14) 0.28995(9) 0.0602(5) Uani d . 1
H H34 0.7756 0.0448 0.2705 0.072 Uiso calc R 1
C C35 1.12672(18) 0.06389(10) 0.21670(7) 0.0395(4) Uani d . 1
C C36 1.26501(19) 0.10104(11) 0.22200(9) 0.0492(4) Uani d . 1
H H36 1.2712 0.1519 0.2049 0.059 Uiso calc R 1
C C37 1.3942(2) 0.06560(13) 0.25168(10) 0.0614(5) Uani d . 1
H H37 1.4841 0.0928 0.2539 0.074 Uiso calc R 1
C C38 1.3897(2) -0.00917(14) 0.27765(10) 0.0660(6) Uani d . 1
H H38 1.4759 -0.0331 0.2977 0.079 Uiso calc R 1
C C39 1.2555(2) -0.04827(12) 0.27364(10) 0.0637(5) Uani d . 1
H H39 1.2506 -0.0990 0.2912 0.076 Uiso calc R 1
C C40 1.1276(2) -0.01242(11) 0.24362(9) 0.0521(5) Uani d . 1
H H40 1.0385 -0.0403 0.2413 0.063 Uiso calc R 1
B B1 0.9704(2) 0.10865(11) 0.18979(9) 0.0400(4) Uani d . 1
H H5 0.634(2) 0.7107(13) 0.1441(8) 0.078(7) Uiso d D 1

loop_
_atom_site_aniso_label
_atom_site_aniso_U_11
_atom_site_aniso_U_22
_atom_site_aniso_U_33
_atom_site_aniso_U_12
_atom_site_aniso_U_13
_atom_site_aniso_U_23
N1 0.1183(17) 0.0778(13) 0.0523(11) -0.0032(12) -0.0081(10) -0.0153(10)
N2 0.0762(12) 0.0689(11) 0.0411(9) 0.0044(9) -0.0066(8) -0.0067(8)
N3 0.0513(9) 0.0585(10) 0.0419(8) -0.0060(7) -0.0034(7) 0.0043(7)
C1 0.165(3) 0.0816(18) 0.0538(14) 0.0005(19) -0.0050(16) -0.0226(13)
C2 0.147(3) 0.0642(15) 0.0685(16) 0.0034(16) 0.0151(16) -0.0127(13)
C3 0.0959(17) 0.0599(13) 0.0697(15) -0.0020(12) 0.0160(12) -0.0038(11)
C4 0.0771(14) 0.0594(13) 0.0515(12) -0.0083(11) 0.0046(10) -0.0008(10)
C5 0.0764(14) 0.0562(12) 0.0415(10) -0.0150(10) 0.0093(9) -0.0043(9)
C6 0.0584(12) 0.0606(12) 0.0418(10) -0.0134(10) 0.0009(8) 0.0015(9)
C7 0.0691(13) 0.0746(14) 0.0413(10) -0.0171(11) -0.0051(9) 0.0071(10)
C8 0.0662(13) 0.0857(16) 0.0446(11) -0.0244(12) -0.0089(10) 0.0189(11)
C9 0.0559(12) 0.0780(15) 0.0605(13) -0.0060(11) -0.0060(10) 0.0210(11)
C10 0.0535(11) 0.0663(13) 0.0547(12) -0.0008(10) -0.0001(9) 0.0099(10)
C11 0.0523(11) 0.0498(10) 0.0412(10) 0.0038(8) -0.0050(8) -0.0013(8)
C12 0.0581(11) 0.0521(11) 0.0477(10) 0.0030(9) -0.0014(9) 0.0023(9)
C13 0.0798(15) 0.0574(12) 0.0474(11) 0.0134(11) 0.0003(10) 0.0055(9)
C14 0.0817(15) 0.0573(12) 0.0494(12) 0.0247(11) -0.0188(11) -0.0056(10)
C15 0.0582(12) 0.0638(13) 0.0666(14) 0.0063(10) -0.0166(10) -0.0070(11)
C16 0.0531(11) 0.0629(13) 0.0579(12) -0.0006(9) -0.0035(9) -0.0011(10)
C17 0.0480(10) 0.0424(10) 0.0390(9) -0.0049(8) -0.0080(7) -0.0031(7)
C18 0.0680(13) 0.0472(11) 0.0652(13) 0.0009(10) -0.0054(10) 0.0030(10)
C19 0.105(2) 0.0523(13) 0.0844(18) 0.0008(13) -0.0186(15) 0.0147(12)
C20 0.121(2) 0.0600(15) 0.0625(15) -0.0318(15) -0.0287(15) 0.0218(12)
C21 0.0999(18) 0.0787(16) 0.0421(11) -0.0298(14) -0.0009(11) 0.0048(11)
C22 0.0750(13) 0.0556(11) 0.0409(10) -0.0111(10) 0.0027(9) -0.0011(9)
C23 0.0480(10) 0.0475(10) 0.0365(9) -0.0082(8) 0.0028(7) 0.0016(8)
C24 0.0678(13) 0.0676(13) 0.0551(12) -0.0121(11) 0.0081(10) -0.0187(10)
C26 0.107(2) 0.0850(18) 0.0541(14) -0.0517(16) -0.0244(13) 0.0105(13)
C25 0.119(2) 0.0727(15) 0.0550(13) -0.0295(15) 0.0097(13) -0.0209(11)
C27 0.0652(14) 0.0817(16) 0.0693(15) -0.0276(12) -0.0197(11) 0.0215(13)
C28 0.0514(11) 0.0587(12) 0.0505(11) -0.0079(9) -0.0059(8) 0.0096(9)
C29 0.0418(9) 0.0587(11) 0.0385(9) 0.0151(8) -0.0048(7) -0.0046(8)
C30 0.0576(12) 0.0786(15) 0.0579(12) 0.0142(10) -0.0117(9) -0.0268(11)
C31 0.0800(17) 0.125(2) 0.0659(16) 0.0426(17) -0.0221(13) -0.0502(16)
C32 0.091(2) 0.179(3) 0.0408(13) 0.074(2) -0.0058(13) -0.0201(18)
C33 0.0808(16) 0.135(2) 0.0447(13) 0.0460(16) 0.0150(11) 0.0209(14)
C34 0.0603(12) 0.0777(14) 0.0426(11) 0.0200(11) 0.0066(9) 0.0082(10)
C35 0.0429(9) 0.0391(9) 0.0370(9) 0.0014(7) 0.0062(7) -0.0035(7)
C36 0.0435(10) 0.0495(10) 0.0549(11) 0.0009(8) 0.0069(8) 0.0050(8)
C37 0.0417(10) 0.0702(14) 0.0714(13) 0.0052(9) 0.0030(9) 0.0013(11)
C38 0.0571(13) 0.0719(15) 0.0668(13) 0.0279(11) -0.0001(10) 0.0018(11)
C39 0.0765(15) 0.0474(11) 0.0684(13) 0.0193(10) 0.0128(11) 0.0110(10)
C40 0.0538(11) 0.0439(10) 0.0594(11) 0.0006(8) 0.0097(9) 0.0024(9)
B1 0.0395(10) 0.0422(11) 0.0373(10) -0.0004(8) 0.0010(8) -0.0033(8)

loop_
_atom_type_symbol
_atom_type_description
_atom_type_scat_dispersion_real
_atom_type_scat_dispersion_imag
_atom_type_scat_source
C C 0.0033 0.0016 'International Tables Vol C Tables 4.2.6.8 and 6.1.1.4'
H H 0.0000 0.0000 'International Tables Vol C Tables 4.2.6.8 and 6.1.1.4'
B B 0.0013 0.0007 'International Tables Vol C Tables 4.2.6.8 and 6.1.1.4'
N N 0.0061 0.0033 'International Tables Vol C Tables 4.2.6.8 and 6.1.1.4'

loop_
_geom_angle_atom_site_label_1
_geom_angle_atom_site_label_2
_geom_angle_atom_site_label_3
_geom_angle
C5 N1 C1 115.2(2)
C6 N2 C5 130.80(17)
C6 N2 H5 116.2(15)
C5 N2 H5 113.0(15)
C10 N3 C6 121.95(16)
C10 N3 C11 116.76(15)
C6 N3 C11 121.29(15)
N1 C1 C2 124.7(2)
N1 C1 H1 117.6
C2 C1 H1 117.6
C1 C2 C3 118.4(2)
C1 C2 H2 120.8
C3 C2 H2 120.8
C4 C3 C2 118.7(2)
C4 C3 H3 120.6
C2 C3 H3 120.6
C3 C4 C5 118.8(2)
C3 C4 H4 120.6
C5 C4 H4 120.6
N1 C5 C4 124.2(2)
N1 C5 N2 118.0(2)
C4 C5 N2 117.76(17)
N2 C6 N3 116.99(16)
N2 C6 C7 125.52(19)
N3 C6 C7 117.48(19)
C8 C7 C6 120.0(2)
C8 C7 H7 120.0
C6 C7 H7 120.0
C7 C8 C9 121.32(19)
C7 C8 H8 119.3
C9 C8 H8 119.3
C10 C9 C8 118.2(2)
C10 C9 H9 120.9
C8 C9 H9 120.9
C9 C10 N3 121.0(2)
C9 C10 H10 119.5
N3 C10 H10 119.5
C12 C11 C16 122.22(17)
C12 C11 N3 118.62(16)
C16 C11 N3 119.09(16)
C11 C12 C13 118.49(19)
C11 C12 H12 120.8
C13 C12 H12 120.8
C14 C13 C12 120.1(2)
C14 C13 H13 119.9
C12 C13 H13 119.9
C15 C14 C13 120.60(18)
C15 C14 H14 119.7
C13 C14 H14 119.7
C14 C15 C16 120.3(2)
C14 C15 H15 119.9
C16 C15 H15 119.9
C15 C16 C11 118.3(2)
C15 C16 H16 120.9
C11 C16 H16 120.9
C22 C17 C18 114.90(17)
C22 C17 B1 122.11(16)
C18 C17 B1 122.63(16)
C19 C18 C17 122.9(2)
C19 C18 H18 118.5
C17 C18 H18 118.5
C20 C19 C18 120.2(2)
C20 C19 H19 119.9
C18 C19 H19 119.9
C19 C20 C21 119.4(2)
C19 C20 H20 120.3
C21 C20 H20 120.3
C20 C21 C22 120.0(2)
C20 C21 H21 120.0
C22 C21 H21 120.0
C17 C22 C21 122.5(2)
C17 C22 H22 118.7
C21 C22 H22 118.7
C24 C23 C28 115.02(17)
C24 C23 B1 121.96(16)
C28 C23 B1 122.48(16)
C23 C24 C25 122.6(2)
C23 C24 H24 118.7
C25 C24 H24 118.7
C27 C26 C25 119.4(2)
C27 C26 H26 120.3
C25 C26 H26 120.3
C26 C25 C24 119.8(2)
C26 C25 H25 120.1
C24 C25 H25 120.1
C26 C27 C28 120.4(2)
C26 C27 H27 119.8
C28 C27 H27 119.8
C27 C28 C23 122.7(2)
C27 C28 H28 118.7
C23 C28 H28 118.7
C34 C29 C30 115.33(18)
C34 C29 B1 122.81(16)
C30 C29 B1 121.27(17)
C31 C30 C29 122.0(3)
C31 C30 H30 119.0
C29 C30 H30 119.0
C32 C31 C30 120.5(3)
C32 C31 H31 119.8
C30 C31 H31 119.8
C31 C32 C33 119.4(2)
C31 C32 H32 120.3
C33 C32 H32 120.3
C32 C33 C34 120.4(3)
C32 C33 H33 119.8
C34 C33 H33 119.8
C33 C34 C29 122.3(2)
C33 C34 H34 118.8
C29 C34 H34 118.8
C36 C35 C40 114.70(16)
C36 C35 B1 123.62(15)
C40 C35 B1 121.24(15)
C37 C36 C35 123.03(17)
C37 C36 H36 118.5
C35 C36 H36 118.5
C38 C37 C36 120.27(19)
C38 C37 H37 119.9
C36 C37 H37 119.9
C37 C38 C39 118.82(18)
C37 C38 H38 120.6
C39 C38 H38 120.6
C38 C39 C40 120.33(19)
C38 C39 H39 119.8
C40 C39 H39 119.8
C39 C40 C35 122.84(18)
C39 C40 H40 118.6
C35 C40 H40 118.6
C23 B1 C35 111.93(14)
C23 B1 C29 113.40(14)
C35 B1 C29 102.48(13)
C23 B1 C17 103.19(13)
C35 B1 C17 113.47(14)
C29 B1 C17 112.75(14)

loop_
_geom_bond_atom_site_label_1
_geom_bond_atom_site_label_2
_geom_bond_distance
N1 C1 1.350(3)
N1 C5 1.328(2)
N2 C5 1.415(3)
N2 C6 1.354(3)
N2 H5 0.864(15)
N3 C10 1.360(2)
N3 C6 1.365(2)
N3 C11 1.468(2)
C1 C2 1.359(4)
C1 H1 0.9300
C2 C3 1.372(3)
C2 H2 0.9300
C3 C4 1.369(3)
C3 H3 0.9300
C4 C5 1.375(3)
C4 H4 0.9300
C6 C7 1.406(2)
C7 C8 1.359(3)
C7 H7 0.9300
C8 C9 1.386(3)
C8 H8 0.9300
C9 C10 1.358(3)
C9 H9 0.9300
C10 H10 0.9300
C11 C12 1.372(3)
C11 C16 1.381(3)
C12 C13 1.382(3)
C12 H12 0.9300
C13 C14 1.374(3)
C13 H13 0.9300
C14 C15 1.372(3)
C14 H14 0.9300
C15 C16 1.380(3)
C15 H15 0.9300
C16 H16 0.9300
C17 C22 1.391(3)
C17 C18 1.397(3)
C17 B1 1.644(3)
C18 C19 1.381(3)
C18 H18 0.9300
C19 C20 1.362(4)
C19 H19 0.9300
C20 C21 1.369(4)
C20 H20 0.9300
C21 C22 1.392(3)
C21 H21 0.9300
C22 H22 0.9300
C23 C24 1.390(3)
C23 C28 1.396(2)
C23 B1 1.637(2)
C24 C25 1.396(3)
C24 H24 0.9300
C26 C27 1.361(4)
C26 C25 1.370(4)
C26 H26 0.9300
C25 H25 0.9300
C27 C28 1.385(3)
C27 H27 0.9300
C28 H28 0.9300
C29 C34 1.395(3)
C29 C30 1.404(3)
C29 B1 1.642(3)
C30 C31 1.396(3)
C30 H30 0.9300
C31 C32 1.361(4)
C31 H31 0.9300
C32 C33 1.368(4)
C32 H32 0.9300
C33 C34 1.393(3)
C33 H33 0.9300
C34 H34 0.9300
C35 C36 1.392(2)
C35 C40 1.397(2)
C35 B1 1.640(2)
C36 C37 1.388(2)
C36 H36 0.9300
C37 C38 1.369(3)
C37 H37 0.9300
C38 C39 1.376(3)
C38 H38 0.9300
C39 C40 1.384(3)
C39 H39 0.9300
C40 H40 0.9300

loop_
_geom_hbond_atom_site_label_D
_geom_hbond_atom_site_label_H
_geom_hbond_atom_site_label_A
_geom_hbond_site_symmetry_A
_geom_hbond_distance_DH
_geom_hbond_distance_HA
_geom_hbond_distance_DA
_geom_hbond_angle_DHA
_geom_hbond_publ_flag
C4 H4 Cg7 1_455 0.93 2.78 3.408(3) 123 yes
C8 H8 Cg4 4_555 0.93 2.81 3.506(2) 131 yes
C12 H12 Cg6 1_555 0.93 2.70 3.645(2) 167 yes
C16 H16 Cg5 2_655 0.93 2.72 3.642(2) 153 yes
C26 H26 Cg2 2_645 0.93 2.88 3.457(2) 120 yes
C32 H32 Cg2 1_555 0.93 2.82 3.346(3) 114 yes
C38 H38 Cg3 2_745 0.93 2.90 3.532(2) 125 yes

loop_
_geom_torsion_atom_site_label_1
_geom_torsion_atom_site_label_2
_geom_torsion_atom_site_label_3
_geom_torsion_atom_site_label_4
_geom_torsion
C5 N1 C1 C2 0.0(4)
N1 C1 C2 C3 -0.4(5)
C1 C2 C3 C4 1.0(4)
C2 C3 C4 C5 -1.2(3)
C1 N1 C5 C4 -0.2(3)
C1 N1 C5 N2 -179.5(2)
C3 C4 C5 N1 0.9(3)
C3 C4 C5 N2 -179.84(18)
C6 N2 C5 N1 -5.9(3)
C6 N2 C5 C4 174.8(2)
C5 N2 C6 N3 175.76(18)
C5 N2 C6 C7 -3.9(3)
C10 N3 C6 N2 -178.63(17)
C11 N3 C6 N2 0.8(3)
C10 N3 C6 C7 1.1(3)
C11 N3 C6 C7 -179.53(16)
N2 C6 C7 C8 178.52(19)
N3 C6 C7 C8 -1.2(3)
C6 C7 C8 C9 0.5(3)
C7 C8 C9 C10 0.4(3)
C8 C9 C10 N3 -0.5(3)
C6 N3 C10 C9 -0.3(3)
C11 N3 C10 C9 -179.69(18)
C10 N3 C11 C12 80.0(2)
C6 N3 C11 C12 -99.5(2)
C10 N3 C11 C16 -96.9(2)
C6 N3 C11 C16 83.6(2)
C16 C11 C12 C13 0.8(3)
N3 C11 C12 C13 -176.00(16)
C11 C12 C13 C14 -0.9(3)
C12 C13 C14 C15 0.2(3)
C13 C14 C15 C16 0.6(3)
C14 C15 C16 C11 -0.7(3)
C12 C11 C16 C15 0.0(3)
N3 C11 C16 C15 176.77(17)
C22 C17 C18 C19 -1.1(3)
B1 C17 C18 C19 -174.36(18)
C17 C18 C19 C20 0.3(3)
C18 C19 C20 C21 0.7(3)
C19 C20 C21 C22 -0.8(3)
C18 C17 C22 C21 1.1(3)
B1 C17 C22 C21 174.34(17)
C20 C21 C22 C17 -0.1(3)
C28 C23 C24 C25 0.6(3)
B1 C23 C24 C25 -171.16(19)
C27 C26 C25 C24 0.1(3)
C23 C24 C25 C26 -0.7(3)
C25 C26 C27 C28 0.5(3)
C26 C27 C28 C23 -0.5(3)
C24 C23 C28 C27 0.0(3)
B1 C23 C28 C27 171.70(17)
C34 C29 C30 C31 0.5(3)
B1 C29 C30 C31 -170.91(18)
C29 C30 C31 C32 -0.4(3)
C30 C31 C32 C33 -0.2(4)
C31 C32 C33 C34 0.5(4)
C32 C33 C34 C29 -0.4(3)
C30 C29 C34 C33 -0.1(3)
B1 C29 C34 C33 171.15(17)
C40 C35 C36 C37 -0.1(3)
B1 C35 C36 C37 172.33(17)
C35 C36 C37 C38 -0.2(3)
C36 C37 C38 C39 0.1(3)
C37 C38 C39 C40 0.2(3)
C38 C39 C40 C35 -0.5(3)
C36 C35 C40 C39 0.4(3)
B1 C35 C40 C39 -172.20(17)
C24 C23 B1 C35 -33.3(2)
C28 C23 B1 C35 155.58(15)
C24 C23 B1 C29 -148.64(17)
C28 C23 B1 C29 40.2(2)
C24 C23 B1 C17 89.06(19)
C28 C23 B1 C17 -82.05(19)
C36 C35 B1 C23 142.80(16)
C40 C35 B1 C23 -45.2(2)
C36 C35 B1 C29 -95.37(18)
C40 C35 B1 C29 76.59(19)
C36 C35 B1 C17 26.5(2)
C40 C35 B1 C17 -161.54(15)
C34 C29 B1 C23 30.2(2)
C30 C29 B1 C23 -159.04(15)
C34 C29 B1 C35 -90.59(18)
C30 C29 B1 C35 80.13(19)
C34 C29 B1 C17 147.05(16)
C30 C29 B1 C17 -42.2(2)
C22 C17 B1 C23 -76.85(19)
C18 C17 B1 C23 95.89(18)
C22 C17 B1 C35 44.5(2)
C18 C17 B1 C35 -142.78(16)
C22 C17 B1 C29 160.43(15)
C18 C17 B1 C29 -26.8(2)

loop_
_cod_related_entry_id
_cod_related_entry_database
_cod_related_entry_code
1 ChemSpider 21126199
